data_7116662
loop_
_publ_author_name
'Masaichi Saito'
'Marisa Nakada'
'Takuya Kuwabara'
'Mao Minoura'

_publ_section_title
;
 A reversible two-electron redox system involving a divalent lead species
;
_journal_name_full Chem.Commun.
_journal_page_first 4674
_journal_paper_doi 10.1039/C4cc09856K
_journal_volume 51
_journal_year 2015
_chemical_formula_moiety 'C56 H80 Pb2 Si4, 2(C4 H8 O), C6 H14, 2(Li)'
_chemical_formula_sum 'C70 H110 Li2 O2 Pb2 Si4'
_chemical_formula_weight 1524.22
_chemical_name_systematic
; 
 ? 
;
_space_group_IT_number 2
_symmetry_cell_setting triclinic
_symmetry_space_group_name_Hall '-P 1'
_symmetry_space_group_name_H-M 'P -1'
_atom_sites_solution_hydrogens geom
_atom_sites_solution_primary direct
_atom_sites_solution_secondary difmap
_audit_creation_method SHELXL-97
_audit_update_record
;
2014-10-23 deposited with the CCDC.
2015-02-10 downloaded from the CCDC.
;
_cell_angle_alpha 99.2540(10)
_cell_angle_beta 107.1500(10)
_cell_angle_gamma 107.8820(10)
_cell_formula_units_Z 2
_cell_length_a 12.2658(10)
_cell_length_b 16.7325(13)
_cell_length_c 20.3750(16)
_cell_measurement_reflns_used 9985
_cell_measurement_temperature 150(2)
_cell_measurement_theta_max 27.93
_cell_measurement_theta_min 2.22
_cell_volume 3654.6(5)
_computing_cell_refinement 'Bruker SAINT (Bruker 2008)'
_computing_data_collection 'Bruker APEX2 (Bruker 2008)'
_computing_data_reduction 'Bruker SAINT and XPREP (Bruker 2008)'
_computing_molecular_graphics 'XSHEL (Bruker, 2002)'
_computing_publication_material 'XCIF (Bruker, 2001)'
_computing_structure_refinement 'SHELXL97 (Sheldrick, 2008)'
_computing_structure_solution 'SHELXS97 (Sheldrick, 2008)'
_diffrn_ambient_temperature 150(2)
_diffrn_measured_fraction_theta_full 0.989
_diffrn_measured_fraction_theta_max 0.989
_diffrn_measurement_device_type 'Bruker APEXII CCD area-detector'
_diffrn_measurement_method '\f and \w'
_diffrn_radiation_monochromator 'Bruker Helios multilayer confocal mirror'
_diffrn_radiation_source 'Bruker TXS fine-focus rotating anode'
_diffrn_radiation_type MoK\a
_diffrn_radiation_wavelength 0.71073
_diffrn_reflns_av_R_equivalents 0.0250
_diffrn_reflns_av_sigmaI/netI 0.0409
_diffrn_reflns_limit_h_max 14
_diffrn_reflns_limit_h_min -14
_diffrn_reflns_limit_k_max 20
_diffrn_reflns_limit_k_min -20
_diffrn_reflns_limit_l_max 24
_diffrn_reflns_limit_l_min -24
_diffrn_reflns_number 27468
_diffrn_reflns_theta_full 25.50
_diffrn_reflns_theta_max 25.50
_diffrn_reflns_theta_min 1.09
_exptl_absorpt_coefficient_mu 4.705
_exptl_absorpt_correction_T_max 0.910
_exptl_absorpt_correction_T_min 0.829
_exptl_absorpt_correction_type multi-scan
_exptl_absorpt_process_details 'XPREP; Bruker AXS 2008'
_exptl_crystal_colour red
_exptl_crystal_density_diffrn 1.385
_exptl_crystal_density_method 'not measured'
_exptl_crystal_description cube
_exptl_crystal_F_000 1544
_exptl_crystal_size_max 0.04
_exptl_crystal_size_mid 0.04
_exptl_crystal_size_min 0.02
_refine_diff_density_max 2.252
_refine_diff_density_min -0.741
_refine_diff_density_rms 0.105
_refine_ls_extinction_method none
_refine_ls_goodness_of_fit_ref 1.026
_refine_ls_hydrogen_treatment constr
_refine_ls_matrix_type full
_refine_ls_number_parameters 731
_refine_ls_number_reflns 13609
_refine_ls_number_restraints 0
_refine_ls_restrained_S_all 1.026
_refine_ls_R_factor_all 0.0444
_refine_ls_R_factor_gt 0.0301
_refine_ls_shift/su_max 0.003
_refine_ls_shift/su_mean 0.000
_refine_ls_structure_factor_coef Fsqd
_refine_ls_weighting_details 'calc w=1/[\s^2^(Fo^2^)+(0.0380P)^2^+2.1964P] where P=(Fo^2^+2Fc^2^)/3'
_refine_ls_weighting_scheme calc
_refine_ls_wR_factor_gt 0.0675
_refine_ls_wR_factor_ref 0.0738
_reflns_number_gt 10861
_reflns_number_total 13609
_reflns_threshold_expression >2sigma(I)
_cod_data_source_file c4cc09856k2.cif
_cod_data_source_block masa826
_cod_original_formula_sum 'C70 H110 Li2 O2 Pb2 Si4 '
_cod_database_code 7116662

loop_
_symmetry_equiv_pos_as_xyz
'x, y, z'
'-x, -y, -z'

loop_
_atom_site_label
_atom_site_type_symbol
_atom_site_fract_x
_atom_site_fract_y
_atom_site_fract_z
_atom_site_U_iso_or_equiv
_atom_site_adp_type
_atom_site_occupancy
_atom_site_symmetry_multiplicity
_atom_site_calc_flag
_atom_site_refinement_flags
_atom_site_disorder_assembly
_atom_site_disorder_group
Pb1 Pb 0.782346(15) 0.921353(11) 0.801190(9) 0.02244(5) Uani 1 1 d . . .
C1 C 0.7293(4) 0.7908(3) 0.7176(2) 0.0214(9) Uani 1 1 d . . .
C2 C 0.6338(4) 0.7266(3) 0.7234(2) 0.0209(9) Uani 1 1 d . . .
C3 C 0.5645(4) 0.7482(3) 0.7681(2) 0.0220(10) Uani 1 1 d . . .
C4 C 0.6010(4) 0.8329(3) 0.8082(2) 0.0221(10) Uani 1 1 d . . .
Pb2 Pb 0.696846(14) 1.024890(10) 0.689285(9) 0.02089(5) Uani 1 1 d . . .
C5 C 0.8366(4) 1.1645(3) 0.7525(2) 0.0239(10) Uani 1 1 d . . .
C6 C 0.7737(4) 1.2168(3) 0.7677(2) 0.0214(10) Uani 1 1 d . . .
C7 C 0.6414(4) 1.1777(3) 0.7591(2) 0.0198(9) Uani 1 1 d . . .
C8 C 0.5784(4) 1.0893(3) 0.7304(2) 0.0192(9) Uani 1 1 d . . .
Si1 Si 0.82560(11) 0.77803(8) 0.66363(7) 0.0227(3) Uani 1 1 d . . .
C9 C 0.8590(5) 0.8745(3) 0.6270(3) 0.0330(12) Uani 1 1 d . . .
H1 H 0.9083 0.8697 0.5989 0.049 Uiso 1 1 calc R . .
H2 H 0.9028 0.9270 0.6657 0.049 Uiso 1 1 calc R . .
H3 H 0.7830 0.8763 0.5976 0.049 Uiso 1 1 calc R . .
C10 C 0.7508(5) 0.6780(3) 0.5847(3) 0.0354(12) Uani 1 1 d . . .
H4 H 0.7319 0.6266 0.6010 0.053 Uiso 1 1 calc R . .
H5 H 0.8061 0.6773 0.5599 0.053 Uiso 1 1 calc R . .
H6 H 0.6763 0.6793 0.5529 0.053 Uiso 1 1 calc R . .
C11 C 0.9809(4) 0.7771(3) 0.7191(3) 0.0305(11) Uani 1 1 d . . .
C12 C 1.0522(5) 0.7658(4) 0.6691(3) 0.0514(16) Uani 1 1 d . . .
H7 H 1.0640 0.8131 0.6475 0.077 Uiso 1 1 calc R . .
H8 H 1.0059 0.7114 0.6325 0.077 Uiso 1 1 calc R . .
H9 H 1.1308 0.7659 0.6964 0.077 Uiso 1 1 calc R . .
C13 C 0.9654(5) 0.7000(4) 0.7519(3) 0.0395(13) Uani 1 1 d . . .
H10 H 0.9171 0.6464 0.7146 0.059 Uiso 1 1 calc R . .
H11 H 0.9246 0.7059 0.7849 0.059 Uiso 1 1 calc R . .
H12 H 1.0449 0.6995 0.7766 0.059 Uiso 1 1 calc R . .
C14 C 1.0583(5) 0.8623(4) 0.7796(3) 0.0474(15) Uani 1 1 d . . .
H13 H 1.0688 0.9111 0.7597 0.071 Uiso 1 1 calc R . .
H14 H 1.1375 0.8613 0.8043 0.071 Uiso 1 1 calc R . .
H15 H 1.0171 0.8677 0.8124 0.071 Uiso 1 1 calc R . .
C15 C 0.5940(4) 0.6313(3) 0.6852(2) 0.0217(10) Uani 1 1 d . . .
C16 C 0.4991(4) 0.5919(3) 0.6197(3) 0.0316(11) Uani 1 1 d . . .
H16 H 0.4560 0.6243 0.5992 0.038 Uiso 1 1 calc R . .
C17 C 0.4661(5) 0.5057(3) 0.5834(3) 0.0426(14) Uani 1 1 d . . .
H17 H 0.4019 0.4809 0.5391 0.051 Uiso 1 1 calc R . .
C18 C 0.5281(5) 0.4569(3) 0.6128(3) 0.0461(15) Uani 1 1 d . . .
H18 H 0.5071 0.3992 0.5882 0.055 Uiso 1 1 calc R . .
C19 C 0.6218(5) 0.4935(3) 0.6789(3) 0.0422(14) Uani 1 1 d . . .
H19 H 0.6631 0.4601 0.6992 0.051 Uiso 1 1 calc R . .
C20 C 0.6550(4) 0.5799(3) 0.7153(3) 0.0309(11) Uani 1 1 d . . .
H20 H 0.7180 0.6039 0.7600 0.037 Uiso 1 1 calc R . .
C21 C 0.4522(4) 0.6756(3) 0.7648(2) 0.0227(10) Uani 1 1 d . . .
C22 C 0.3361(4) 0.6735(3) 0.7285(3) 0.0295(11) Uani 1 1 d . . .
H21 H 0.3288 0.7170 0.7064 0.035 Uiso 1 1 calc R . .
C23 C 0.2303(5) 0.6077(3) 0.7243(3) 0.0396(13) Uani 1 1 d . . .
H22 H 0.1533 0.6078 0.6996 0.047 Uiso 1 1 calc R . .
C24 C 0.2391(5) 0.5426(3) 0.7564(3) 0.0426(14) Uani 1 1 d . . .
H23 H 0.1684 0.4983 0.7534 0.051 Uiso 1 1 calc R . .
C25 C 0.3544(5) 0.5436(3) 0.7933(3) 0.0438(14) Uani 1 1 d . . .
H24 H 0.3610 0.5001 0.8156 0.053 Uiso 1 1 calc R . .
C26 C 0.4607(5) 0.6095(3) 0.7972(3) 0.0331(12) Uani 1 1 d . . .
H25 H 0.5376 0.6091 0.8216 0.040 Uiso 1 1 calc R . .
Si2 Si 0.55506(12) 0.87376(9) 0.88201(7) 0.0261(3) Uani 1 1 d . . .
C27 C 0.5829(5) 0.9921(3) 0.8914(3) 0.0385(13) Uani 1 1 d . . .
H26 H 0.5596 1.0142 0.9295 0.058 Uiso 1 1 calc R . .
H27 H 0.5347 0.9987 0.8476 0.058 Uiso 1 1 calc R . .
H28 H 0.6686 1.0241 0.9021 0.058 Uiso 1 1 calc R . .
C28 C 0.3902(5) 0.8184(4) 0.8727(3) 0.0422(14) Uani 1 1 d . . .
H29 H 0.3776 0.8449 0.9138 0.063 Uiso 1 1 calc R . .
H30 H 0.3726 0.7575 0.8691 0.063 Uiso 1 1 calc R . .
H31 H 0.3364 0.8245 0.8305 0.063 Uiso 1 1 calc R . .
C29 C 0.6592(5) 0.8682(3) 0.9713(3) 0.0355(12) Uani 1 1 d . . .
C30 C 0.6550(6) 0.7756(4) 0.9665(3) 0.0554(17) Uani 1 1 d . . .
H32 H 0.5714 0.7364 0.9532 0.083 Uiso 1 1 calc R . .
H33 H 0.7039 0.7732 1.0121 0.083 Uiso 1 1 calc R . .
H34 H 0.6872 0.7588 0.9312 0.083 Uiso 1 1 calc R . .
C31 C 0.6118(6) 0.8949(5) 1.0302(3) 0.0560(17) Uani 1 1 d . . .
H35 H 0.6145 0.9535 1.0342 0.084 Uiso 1 1 calc R . .
H36 H 0.6628 0.8921 1.0750 0.084 Uiso 1 1 calc R . .
H37 H 0.5285 0.8558 1.0182 0.084 Uiso 1 1 calc R . .
C32 C 0.7933(5) 0.9308(4) 0.9934(3) 0.0508(16) Uani 1 1 d . . .
H38 H 0.7964 0.9894 0.9969 0.076 Uiso 1 1 calc R . .
H39 H 0.8257 0.9142 0.9582 0.076 Uiso 1 1 calc R . .
H40 H 0.8415 0.9277 1.0389 0.076 Uiso 1 1 calc R . .
Si3 Si 1.00172(11) 1.19976(8) 0.76245(7) 0.0231(3) Uani 1 1 d . . .
C33 C 1.0650(4) 1.1233(3) 0.8026(3) 0.0313(11) Uani 1 1 d . . .
H41 H 1.1502 1.1401 0.8083 0.047 Uiso 1 1 calc R . .
H42 H 1.0199 1.0649 0.7717 0.047 Uiso 1 1 calc R . .
H43 H 1.0576 1.1254 0.8484 0.047 Uiso 1 1 calc R . .
C34 C 1.1043(4) 1.3118(3) 0.8255(3) 0.0356(12) Uani 1 1 d . . .
H44 H 1.1871 1.3245 0.8274 0.053 Uiso 1 1 calc R . .
H45 H 1.1023 1.3130 0.8724 0.053 Uiso 1 1 calc R . .
H46 H 1.0754 1.3547 0.8088 0.053 Uiso 1 1 calc R . .
C35 C 1.0229(4) 1.1951(3) 0.6724(3) 0.0292(11) Uani 1 1 d . . .
C36 C 0.9400(5) 1.2317(4) 0.6249(3) 0.0396(13) Uani 1 1 d . . .
H47 H 0.9575 1.2908 0.6494 0.059 Uiso 1 1 calc R . .
H48 H 0.8553 1.1968 0.6143 0.059 Uiso 1 1 calc R . .
H49 H 0.9552 1.2306 0.5812 0.059 Uiso 1 1 calc R . .
C37 C 1.1580(4) 1.2488(3) 0.6863(3) 0.0350(12) Uani 1 1 d . . .
H50 H 1.2104 1.2260 0.7159 0.052 Uiso 1 1 calc R . .
H51 H 1.1778 1.3087 0.7100 0.052 Uiso 1 1 calc R . .
H52 H 1.1701 1.2455 0.6417 0.052 Uiso 1 1 calc R . .
C38 C 0.9939(5) 1.1007(3) 0.6325(3) 0.0377(13) Uani 1 1 d . . .
H53 H 1.0454 1.0771 0.6619 0.057 Uiso 1 1 calc R . .
H54 H 1.0090 1.0999 0.5888 0.057 Uiso 1 1 calc R . .
H55 H 0.9090 1.0661 0.6218 0.057 Uiso 1 1 calc R . .
C39 C 0.8328(4) 1.3157(3) 0.7910(3) 0.0245(10) Uani 1 1 d . . .
C40 C 0.8474(4) 1.3596(3) 0.7396(3) 0.0304(11) Uani 1 1 d . . .
H56 H 0.8196 1.3276 0.6921 0.036 Uiso 1 1 calc R . .
C41 C 0.9026(5) 1.4500(3) 0.7580(3) 0.0421(14) Uani 1 1 d . . .
H57 H 0.9101 1.4784 0.7229 0.051 Uiso 1 1 calc R . .
C42 C 0.9461(6) 1.4974(4) 0.8282(4) 0.0554(17) Uani 1 1 d . . .
H58 H 0.9857 1.5578 0.8413 0.067 Uiso 1 1 calc R . .
C43 C 0.9307(6) 1.4549(4) 0.8789(4) 0.0552(17) Uani 1 1 d . . .
H59 H 0.9584 1.4871 0.9263 0.066 Uiso 1 1 calc R . .
C44 C 0.8743(5) 1.3641(3) 0.8606(3) 0.0401(13) Uani 1 1 d . . .
H60 H 0.8646 1.3364 0.8958 0.048 Uiso 1 1 calc R . .
C45 C 0.5834(4) 1.2368(3) 0.7853(2) 0.0229(10) Uani 1 1 d . . .
C46 C 0.5508(4) 1.2295(3) 0.8447(3) 0.0302(11) Uani 1 1 d . . .
H61 H 0.5680 1.1892 0.8684 0.036 Uiso 1 1 calc R . .
C47 C 0.4939(5) 1.2801(3) 0.8690(3) 0.0339(12) Uani 1 1 d . . .
H62 H 0.4731 1.2738 0.9088 0.041 Uiso 1 1 calc R . .
C48 C 0.4673(4) 1.3405(3) 0.8348(3) 0.0311(11) Uani 1 1 d . . .
H63 H 0.4284 1.3746 0.8510 0.037 Uiso 1 1 calc R . .
C49 C 0.4994(4) 1.3493(3) 0.7762(3) 0.0315(11) Uani 1 1 d . . .
H64 H 0.4824 1.3901 0.7530 0.038 Uiso 1 1 calc R . .
C50 C 0.5568(4) 1.2979(3) 0.7516(3) 0.0270(10) Uani 1 1 d . . .
H65 H 0.5778 1.3046 0.7119 0.032 Uiso 1 1 calc R . .
Si4 Si 0.40803(11) 1.02637(8) 0.69572(7) 0.0208(3) Uani 1 1 d . . .
C51 C 0.3827(4) 0.9088(3) 0.6893(3) 0.0310(11) Uani 1 1 d . . .
H66 H 0.2959 0.8748 0.6715 0.047 Uiso 1 1 calc R . .
H67 H 0.4208 0.9029 0.7357 0.047 Uiso 1 1 calc R . .
H68 H 0.4182 0.8883 0.6572 0.047 Uiso 1 1 calc R . .
C52 C 0.3196(4) 1.0570(3) 0.7499(3) 0.0324(11) Uani 1 1 d . . .
H69 H 0.2340 1.0203 0.7266 0.049 Uiso 1 1 calc R . .
H70 H 0.3292 1.1170 0.7540 0.049 Uiso 1 1 calc R . .
H71 H 0.3504 1.0495 0.7966 0.049 Uiso 1 1 calc R . .
C53 C 0.3319(4) 1.0312(3) 0.6008(2) 0.0273(11) Uani 1 1 d . . .
C54 C 0.3884(5) 0.9984(4) 0.5491(3) 0.0391(13) Uani 1 1 d . . .
H72 H 0.3821 0.9398 0.5490 0.059 Uiso 1 1 calc R . .
H73 H 0.4735 1.0357 0.5643 0.059 Uiso 1 1 calc R . .
H74 H 0.3448 0.9993 0.5018 0.059 Uiso 1 1 calc R . .
C55 C 0.1937(5) 0.9732(4) 0.5727(3) 0.0501(16) Uani 1 1 d . . .
H75 H 0.1844 0.9142 0.5729 0.075 Uiso 1 1 calc R . .
H76 H 0.1549 0.9749 0.5249 0.075 Uiso 1 1 calc R . .
H77 H 0.1559 0.9945 0.6029 0.075 Uiso 1 1 calc R . .
C56 C 0.3428(5) 1.1245(4) 0.5996(3) 0.0415(13) Uani 1 1 d . . .
H78 H 0.4281 1.1619 0.6166 0.062 Uiso 1 1 calc R . .
H79 H 0.3045 1.1451 0.6299 0.062 Uiso 1 1 calc R . .
H80 H 0.3025 1.1251 0.5516 0.062 Uiso 1 1 calc R . .
Li1 Li 0.5539(7) 0.8226(5) 0.6810(4) 0.0287(18) Uani 1 1 d . . .
Li2 Li 0.7540(7) 1.1177(5) 0.8331(4) 0.0266(17) Uani 1 1 d . . .
O1 O 0.4477(3) 0.7762(2) 0.57943(16) 0.0295(7) Uani 1 1 d . . .
C57 C 0.3172(4) 0.7239(3) 0.5456(3) 0.0352(12) Uani 1 1 d . . .
H81 H 0.2693 0.7604 0.5465 0.042 Uiso 1 1 calc R . .
H82 H 0.2932 0.6801 0.5701 0.042 Uiso 1 1 calc R . .
C58 C 0.2971(5) 0.6811(3) 0.4700(3) 0.0381(13) Uani 1 1 d . . .
H83 H 0.2136 0.6676 0.4380 0.046 Uiso 1 1 calc R . .
H84 H 0.3145 0.6282 0.4665 0.046 Uiso 1 1 calc R . .
C59 C 0.3895(4) 0.7515(3) 0.4544(3) 0.0383(13) Uani 1 1 d . . .
H85 H 0.4121 0.7267 0.4165 0.046 Uiso 1 1 calc R . .
H86 H 0.3567 0.7948 0.4407 0.046 Uiso 1 1 calc R . .
C60 C 0.4980(4) 0.7911(3) 0.5239(3) 0.0332(12) Uani 1 1 d . . .
H87 H 0.5568 0.7633 0.5246 0.040 Uiso 1 1 calc R . .
H88 H 0.5388 0.8532 0.5308 0.040 Uiso 1 1 calc R . .
O2 O 0.8435(3) 1.1731(2) 0.93311(17) 0.0398(9) Uani 1 1 d . A .
C61 C 0.9674(5) 1.1773(5) 0.9663(3) 0.0574(17) Uani 1 1 d . A .
H89 H 1.0229 1.2149 0.9488 0.069 Uiso 1 1 calc R . .
H90 H 0.9703 1.1195 0.9558 0.069 Uiso 1 1 calc R . .
C62 C 1.0031(7) 1.2130(7) 1.0443(4) 0.087(3) Uani 1 1 d . . .
H91 H 0.9822 1.1667 1.0669 0.104 Uiso 0.71(3) 1 calc PR A 1
H92 H 1.0906 1.2479 1.0670 0.104 Uiso 0.71(3) 1 calc PR A 1
H93 H 1.0659 1.2714 1.0612 0.104 Uiso 0.29(3) 1 calc PR A 2
H94 H 1.0346 1.1760 1.0702 0.104 Uiso 0.29(3) 1 calc PR A 2
C63 C 0.9290(15) 1.2675(11) 1.0472(7) 0.064(4) Uani 0.71(3) 1 d P A 1
H95 H 0.9666 1.3234 1.0393 0.077 Uiso 0.71(3) 1 calc PR A 1
H96 H 0.9184 1.2773 1.0928 0.077 Uiso 0.71(3) 1 calc PR A 1
C64 C 0.8080(6) 1.2128(4) 0.9870(3) 0.0519(15) Uani 1 1 d . . .
H97 H 0.7564 1.1689 1.0022 0.062 Uiso 0.71(3) 1 calc PR A 1
H98 H 0.7639 1.2490 0.9695 0.062 Uiso 0.71(3) 1 calc PR A 1
H99 H 0.8157 1.2718 0.9850 0.062 Uiso 0.29(3) 1 calc PR A 2
H100 H 0.7229 1.1794 0.9791 0.062 Uiso 0.29(3) 1 calc PR A 2
C65 C 0.886(3) 1.215(4) 1.0543(12) 0.068(14) Uani 0.29(3) 1 d P A 2
H101 H 0.8482 1.1641 1.0690 0.082 Uiso 0.29(3) 1 calc PR A 2
H102 H 0.9033 1.2671 1.0902 0.082 Uiso 0.29(3) 1 calc PR A 2
C66 C -0.0089(6) 0.5352(4) 0.4834(4) 0.0648(19) Uani 1 1 d . . .
H103 H 0.0109 0.5291 0.4407 0.078 Uiso 1 1 calc R . .
H104 H 0.0483 0.5913 0.5165 0.078 Uiso 1 1 calc R . .
C67 C -0.1374(6) 0.5347(4) 0.4640(4) 0.0654(19) Uani 1 1 d . . .
H105 H -0.1574 0.5414 0.5067 0.078 Uiso 1 1 calc R . .
H106 H -0.1951 0.4787 0.4309 0.078 Uiso 1 1 calc R . .
C68 C -0.1518(7) 0.6069(5) 0.4302(4) 0.082(2) Uani 1 1 d . . .
H107 H -0.2348 0.6042 0.4187 0.124 Uiso 1 1 calc R . .
H108 H -0.1337 0.5998 0.3874 0.124 Uiso 1 1 calc R . .
H109 H -0.0960 0.6625 0.4632 0.124 Uiso 1 1 calc R . .
C69 C 0.7527(9) 0.5614(7) -0.0247(5) 0.124(4) Uani 1 1 d . . .
H110 H 0.8254 0.5479 -0.0125 0.186 Uiso 1 1 calc R . .
H111 H 0.7746 0.6228 -0.0050 0.186 Uiso 1 1 calc R . .
H112 H 0.7139 0.5462 -0.0757 0.186 Uiso 1 1 calc R . .
C70 C 0.6667(8) 0.5113(6) 0.0050(4) 0.093(3) Uani 1 1 d . . .
H113 H 0.7081 0.5257 0.0563 0.112 Uiso 1 1 calc R . .
H114 H 0.6469 0.4495 -0.0144 0.112 Uiso 1 1 calc R . .
C71 C 0.5467(9) 0.5271(5) -0.0101(4) 0.099(3) Uani 1 1 d . . .
H115 H 0.5668 0.5875 0.0143 0.119 Uiso 1 1 calc R . .
H116 H 0.5115 0.5202 -0.0609 0.119 Uiso 1 1 calc R . .

loop_
_atom_site_aniso_label
_atom_site_aniso_U_11
_atom_site_aniso_U_22
_atom_site_aniso_U_33
_atom_site_aniso_U_23
_atom_site_aniso_U_13
_atom_site_aniso_U_12
Pb1 0.02316(9) 0.02052(10) 0.02462(10) 0.00595(8) 0.00988(8) 0.00855(7)
C1 0.022(2) 0.018(2) 0.027(3) 0.0075(19) 0.0084(19) 0.0108(18)
C2 0.019(2) 0.025(2) 0.023(2) 0.008(2) 0.0079(19) 0.0125(19)
C3 0.023(2) 0.027(2) 0.023(2) 0.013(2) 0.0107(19) 0.013(2)
C4 0.025(2) 0.026(2) 0.025(2) 0.014(2) 0.013(2) 0.017(2)
Pb2 0.02054(9) 0.01930(9) 0.02502(10) 0.00603(7) 0.00974(7) 0.00909(7)
C5 0.023(2) 0.028(3) 0.024(2) 0.009(2) 0.011(2) 0.010(2)
C6 0.023(2) 0.020(2) 0.023(2) 0.0054(19) 0.0105(19) 0.0093(19)
C7 0.022(2) 0.022(2) 0.022(2) 0.0093(19) 0.0102(19) 0.0132(19)
C8 0.021(2) 0.022(2) 0.017(2) 0.0061(19) 0.0062(18) 0.0113(19)
Si1 0.0230(6) 0.0224(6) 0.0273(7) 0.0085(6) 0.0133(6) 0.0099(5)
C9 0.039(3) 0.030(3) 0.040(3) 0.016(2) 0.022(2) 0.017(2)
C10 0.037(3) 0.038(3) 0.038(3) 0.010(2) 0.021(2) 0.017(2)
C11 0.024(2) 0.033(3) 0.045(3) 0.016(2) 0.019(2) 0.016(2)
C12 0.038(3) 0.072(4) 0.077(4) 0.042(4) 0.039(3) 0.036(3)
C13 0.032(3) 0.045(3) 0.051(4) 0.027(3) 0.017(3) 0.019(2)
C14 0.027(3) 0.043(3) 0.060(4) 0.005(3) 0.004(3) 0.013(3)
C15 0.022(2) 0.019(2) 0.034(3) 0.011(2) 0.018(2) 0.0127(19)
C16 0.032(3) 0.027(3) 0.037(3) 0.008(2) 0.012(2) 0.015(2)
C17 0.039(3) 0.031(3) 0.045(3) -0.006(3) 0.013(3) 0.006(3)
C18 0.051(3) 0.020(3) 0.065(4) 0.002(3) 0.026(3) 0.010(3)
C19 0.040(3) 0.028(3) 0.073(4) 0.022(3) 0.029(3) 0.020(3)
C20 0.025(2) 0.028(3) 0.045(3) 0.016(2) 0.015(2) 0.012(2)
C21 0.029(2) 0.021(2) 0.026(3) 0.009(2) 0.017(2) 0.012(2)
C22 0.032(3) 0.029(3) 0.035(3) 0.015(2) 0.018(2) 0.015(2)
C23 0.027(3) 0.039(3) 0.052(4) 0.011(3) 0.014(2) 0.012(2)
C24 0.033(3) 0.032(3) 0.063(4) 0.017(3) 0.026(3) 0.004(2)
C25 0.044(3) 0.030(3) 0.068(4) 0.030(3) 0.027(3) 0.012(2)
C26 0.035(3) 0.033(3) 0.041(3) 0.020(2) 0.018(2) 0.017(2)
Si2 0.0307(7) 0.0291(7) 0.0277(7) 0.0106(6) 0.0161(6) 0.0168(6)
C27 0.055(3) 0.041(3) 0.029(3) 0.010(2) 0.017(3) 0.028(3)
C28 0.035(3) 0.059(4) 0.040(3) 0.007(3) 0.023(3) 0.022(3)
C29 0.048(3) 0.044(3) 0.030(3) 0.017(3) 0.021(3) 0.027(3)
C30 0.085(5) 0.052(4) 0.042(4) 0.024(3) 0.018(3) 0.042(4)
C31 0.079(5) 0.079(5) 0.036(3) 0.024(3) 0.033(3) 0.049(4)
C32 0.051(4) 0.069(4) 0.032(3) 0.018(3) 0.008(3) 0.027(3)
Si3 0.0184(6) 0.0234(7) 0.0265(7) 0.0063(6) 0.0076(5) 0.0074(5)
C33 0.027(3) 0.039(3) 0.034(3) 0.013(2) 0.013(2) 0.019(2)
C34 0.023(2) 0.036(3) 0.040(3) 0.004(2) 0.012(2) 0.006(2)
C35 0.023(2) 0.034(3) 0.033(3) 0.011(2) 0.011(2) 0.011(2)
C36 0.037(3) 0.059(4) 0.040(3) 0.027(3) 0.021(3) 0.027(3)
C37 0.026(3) 0.040(3) 0.042(3) 0.011(3) 0.017(2) 0.012(2)
C38 0.041(3) 0.043(3) 0.031(3) 0.007(2) 0.019(2) 0.013(3)
C39 0.021(2) 0.022(2) 0.033(3) 0.006(2) 0.009(2) 0.0118(19)
C40 0.025(2) 0.026(3) 0.037(3) 0.009(2) 0.008(2) 0.010(2)
C41 0.040(3) 0.029(3) 0.061(4) 0.022(3) 0.018(3) 0.014(2)
C42 0.054(4) 0.020(3) 0.077(5) 0.006(3) 0.015(3) 0.005(3)
C43 0.067(4) 0.027(3) 0.056(4) -0.008(3) 0.017(3) 0.012(3)
C44 0.045(3) 0.031(3) 0.039(3) 0.006(3) 0.015(3) 0.011(3)
C45 0.018(2) 0.024(2) 0.024(2) 0.003(2) 0.0064(19) 0.0064(19)
C46 0.035(3) 0.030(3) 0.031(3) 0.009(2) 0.015(2) 0.016(2)
C47 0.040(3) 0.034(3) 0.036(3) 0.009(2) 0.022(2) 0.019(2)
C48 0.029(3) 0.025(3) 0.039(3) -0.001(2) 0.015(2) 0.013(2)
C49 0.032(3) 0.023(3) 0.044(3) 0.010(2) 0.014(2) 0.016(2)
C50 0.028(2) 0.028(3) 0.031(3) 0.010(2) 0.014(2) 0.014(2)
Si4 0.0184(6) 0.0231(6) 0.0238(7) 0.0076(5) 0.0098(5) 0.0093(5)
C51 0.021(2) 0.030(3) 0.041(3) 0.012(2) 0.011(2) 0.007(2)
C52 0.025(2) 0.042(3) 0.033(3) 0.009(2) 0.016(2) 0.013(2)
C53 0.026(2) 0.033(3) 0.023(3) 0.008(2) 0.008(2) 0.012(2)
C54 0.045(3) 0.054(4) 0.028(3) 0.013(3) 0.017(2) 0.027(3)
C55 0.027(3) 0.068(4) 0.039(3) 0.010(3) 0.004(2) 0.007(3)
C56 0.055(3) 0.046(3) 0.033(3) 0.019(3) 0.016(3) 0.028(3)
Li1 0.029(4) 0.025(4) 0.032(5) 0.009(4) 0.005(4) 0.014(3)
Li2 0.035(4) 0.023(4) 0.027(4) 0.006(3) 0.015(4) 0.015(3)
O1 0.0263(17) 0.0341(19) 0.0263(18) 0.0098(15) 0.0059(14) 0.0119(15)
C57 0.028(3) 0.034(3) 0.041(3) 0.012(2) 0.010(2) 0.010(2)
C58 0.035(3) 0.039(3) 0.031(3) 0.007(2) 0.006(2) 0.009(2)
C59 0.035(3) 0.043(3) 0.030(3) 0.009(3) 0.006(2) 0.011(2)
C60 0.030(3) 0.042(3) 0.030(3) 0.010(2) 0.014(2) 0.012(2)
O2 0.043(2) 0.051(2) 0.0241(19) 0.0050(17) 0.0123(16) 0.0179(18)
C61 0.044(3) 0.079(5) 0.038(4) 0.005(3) 0.010(3) 0.020(3)
C62 0.069(5) 0.144(8) 0.042(4) 0.007(5) 0.007(4) 0.054(5)
C63 0.075(9) 0.060(8) 0.037(6) -0.004(5) 0.010(6) 0.017(7)
C64 0.055(4) 0.058(4) 0.040(4) 0.002(3) 0.018(3) 0.023(3)
C65 0.052(18) 0.13(4) 0.016(11) -0.001(15) 0.004(11) 0.04(2)
C66 0.059(4) 0.054(4) 0.081(5) 0.015(4) 0.040(4) 0.009(3)
C67 0.067(4) 0.055(4) 0.075(5) 0.019(4) 0.039(4) 0.013(4)
C68 0.097(6) 0.077(5) 0.096(6) 0.042(5) 0.062(5) 0.026(5)
C69 0.105(8) 0.144(10) 0.087(7) -0.015(7) 0.036(6) 0.022(7)
C70 0.079(6) 0.087(6) 0.068(6) -0.020(5) -0.002(5) 0.021(5)
C71 0.139(9) 0.062(6) 0.048(5) -0.005(4) 0.010(5) 0.005(5)

loop_
_atom_type_symbol
_atom_type_description
_atom_type_scat_dispersion_real
_atom_type_scat_dispersion_imag
_atom_type_scat_source
C C 0.0033 0.0016 'International Tables Vol C Tables 4.2.6.8 and 6.1.1.4'
H H 0.0000 0.0000 'International Tables Vol C Tables 4.2.6.8 and 6.1.1.4'
O O 0.0106 0.0060 'International Tables Vol C Tables 4.2.6.8 and 6.1.1.4'
Li Li -0.0003 0.0001 'International Tables Vol C Tables 4.2.6.8 and 6.1.1.4'
Si Si 0.0817 0.0704 'International Tables Vol C Tables 4.2.6.8 and 6.1.1.4'
Pb Pb -3.3944 10.1111 'International Tables Vol C Tables 4.2.6.8 and 6.1.1.4'

loop_
_geom_angle_atom_site_label_1
_geom_angle_atom_site_label_2
_geom_angle_atom_site_label_3
_geom_angle
_geom_angle_site_symmetry_1
C1 Pb1 C4 77.06(15) .
C1 Pb1 Li1 51.23(19) .
C4 Pb1 Li1 54.62(19) .
C1 Pb1 Pb2 96.70(10) .
C4 Pb1 Pb2 104.64(10) .
Li1 Pb1 Pb2 64.10(15) .
C1 Pb1 Li2 146.59(17) .
C4 Pb1 Li2 100.17(17) .
Li1 Pb1 Li2 99.6(2) .
Pb2 Pb1 Li2 51.20(13) .
C2 C1 Si1 127.9(3) .
C2 C1 Li1 71.3(3) .
Si1 C1 Li1 125.9(3) .
C2 C1 Pb1 110.0(3) .
Si1 C1 Pb1 121.4(2) .
Li1 C1 Pb1 77.4(2) .
C1 C2 C3 121.2(4) .
C1 C2 C15 122.0(4) .
C3 C2 C15 116.8(4) .
C1 C2 Li1 73.9(3) .
C3 C2 Li1 72.6(3) .
C15 C2 Li1 125.8(4) .
C4 C3 C2 119.9(4) .
C4 C3 C21 122.3(4) .
C2 C3 C21 117.7(4) .
C4 C3 Li1 78.3(3) .
C2 C3 Li1 69.7(3) .
C21 C3 Li1 120.9(3) .
C3 C4 Si2 128.7(3) .
C3 C4 Pb1 110.6(3) .
Si2 C4 Pb1 117.9(2) .
C3 C4 Li1 68.2(3) .
Si2 C4 Li1 139.3(3) .
Pb1 C4 Li1 74.7(2) .
C5 Pb2 C8 77.33(15) .
C5 Pb2 Li2 51.34(18) .
C8 Pb2 Li2 53.45(19) .
C5 Pb2 Pb1 99.36(11) .
C8 Pb2 Pb1 105.98(10) .
Li2 Pb2 Pb1 67.73(15) .
C5 Pb2 Li1 151.29(17) .
C8 Pb2 Li1 100.15(18) .
Li2 Pb2 Li1 103.9(2) .
Pb1 Pb2 Li1 53.33(13) .
C6 C5 Si3 127.8(3) .
C6 C5 Li2 72.3(3) .
Si3 C5 Li2 126.8(3) .
C6 C5 Pb2 109.2(3) .
Si3 C5 Pb2 121.9(2) .
Li2 C5 Pb2 76.8(2) .
C5 C6 C7 121.2(4) .
C5 C6 C39 122.3(4) .
C7 C6 C39 116.5(4) .
C5 C6 Li2 72.4(3) .
C7 C6 Li2 71.6(3) .
C39 C6 Li2 131.0(4) .
C8 C7 C6 119.4(4) .
C8 C7 C45 122.1(4) .
C6 C7 C45 118.4(4) .
C8 C7 Li2 75.8(3) .
C6 C7 Li2 70.4(3) .
C45 C7 Li2 122.6(3) .
C7 C8 Si4 128.4(3) .
C7 C8 Pb2 110.7(3) .
Si4 C8 Pb2 117.6(2) .
C7 C8 Li2 70.1(3) .
Si4 C8 Li2 138.5(3) .
Pb2 C8 Li2 75.0(2) .
C9 Si1 C1 107.6(2) .
C9 Si1 C10 106.5(2) .
C1 Si1 C10 115.2(2) .
C9 Si1 C11 107.0(2) .
C1 Si1 C11 113.0(2) .
C10 Si1 C11 107.0(2) .
Si1 C9 H1 109.5 .
Si1 C9 H2 109.5 .
H1 C9 H2 109.5 .
Si1 C9 H3 109.5 .
H1 C9 H3 109.5 .
H2 C9 H3 109.5 .
Si1 C10 H4 109.5 .
Si1 C10 H5 109.5 .
H4 C10 H5 109.5 .
Si1 C10 H6 109.5 .
H4 C10 H6 109.5 .
H5 C10 H6 109.5 .
C13 C11 C14 108.7(4) .
C13 C11 C12 106.8(4) .
C14 C11 C12 109.1(4) .
C13 C11 Si1 111.9(3) .
C14 C11 Si1 111.6(3) .
C12 C11 Si1 108.5(4) .
C11 C12 H7 109.5 .
C11 C12 H8 109.5 .
H7 C12 H8 109.5 .
C11 C12 H9 109.5 .
H7 C12 H9 109.5 .
H8 C12 H9 109.5 .
C11 C13 H10 109.5 .
C11 C13 H11 109.5 .
H10 C13 H11 109.5 .
C11 C13 H12 109.5 .
H10 C13 H12 109.5 .
H11 C13 H12 109.5 .
C11 C14 H13 109.5 .
C11 C14 H14 109.5 .
H13 C14 H14 109.5 .
C11 C14 H15 109.5 .
H13 C14 H15 109.5 .
H14 C14 H15 109.5 .
C16 C15 C20 117.4(4) .
C16 C15 C2 122.1(4) .
C20 C15 C2 120.5(4) .
C15 C16 C17 122.0(5) .
C15 C16 H16 119.0 .
C17 C16 H16 119.0 .
C18 C17 C16 119.8(5) .
C18 C17 H17 120.1 .
C16 C17 H17 120.1 .
C17 C18 C19 119.9(5) .
C17 C18 H18 120.1 .
C19 C18 H18 120.1 .
C18 C19 C20 120.4(5) .
C18 C19 H19 119.8 .
C20 C19 H19 119.8 .
C19 C20 C15 120.5(5) .
C19 C20 H20 119.8 .
C15 C20 H20 119.8 .
C22 C21 C26 118.1(4) .
C22 C21 C3 119.8(4) .
C26 C21 C3 122.1(4) .
C21 C22 C23 121.5(4) .
C21 C22 H21 119.2 .
C23 C22 H21 119.2 .
C24 C23 C22 120.2(5) .
C24 C23 H22 119.9 .
C22 C23 H22 119.9 .
C23 C24 C25 119.3(4) .
C23 C24 H23 120.3 .
C25 C24 H23 120.3 .
C24 C25 C26 120.4(5) .
C24 C25 H24 119.8 .
C26 C25 H24 119.8 .
C21 C26 C25 120.4(5) .
C21 C26 H25 119.8 .
C25 C26 H25 119.8 .
C4 Si2 C27 108.5(2) .
C4 Si2 C28 117.1(2) .
C27 Si2 C28 106.7(3) .
C4 Si2 C29 110.1(2) .
C27 Si2 C29 106.1(2) .
C28 Si2 C29 107.8(2) .
Si2 C27 H26 109.5 .
Si2 C27 H27 109.5 .
H26 C27 H27 109.5 .
Si2 C27 H28 109.5 .
H26 C27 H28 109.5 .
H27 C27 H28 109.5 .
Si2 C28 H29 109.5 .
Si2 C28 H30 109.5 .
H29 C28 H30 109.5 .
Si2 C28 H31 109.5 .
H29 C28 H31 109.5 .
H30 C28 H31 109.5 .
C30 C29 C32 109.2(5) .
C30 C29 C31 108.5(5) .
C32 C29 C31 107.9(5) .
C30 C29 Si2 110.4(4) .
C32 C29 Si2 112.0(3) .
C31 C29 Si2 108.8(4) .
C29 C30 H32 109.5 .
C29 C30 H33 109.5 .
H32 C30 H33 109.5 .
C29 C30 H34 109.5 .
H32 C30 H34 109.5 .
H33 C30 H34 109.5 .
C29 C31 H35 109.5 .
C29 C31 H36 109.5 .
H35 C31 H36 109.5 .
C29 C31 H37 109.5 .
H35 C31 H37 109.5 .
H36 C31 H37 109.5 .
C29 C32 H38 109.5 .
C29 C32 H39 109.5 .
H38 C32 H39 109.5 .
C29 C32 H40 109.5 .
H38 C32 H40 109.5 .
H39 C32 H40 109.5 .
C5 Si3 C33 107.9(2) .
C5 Si3 C34 115.1(2) .
C33 Si3 C34 104.8(2) .
C5 Si3 C35 112.4(2) .
C33 Si3 C35 107.7(2) .
C34 Si3 C35 108.4(2) .
Si3 C33 H41 109.5 .
Si3 C33 H42 109.5 .
H41 C33 H42 109.5 .
Si3 C33 H43 109.5 .
H41 C33 H43 109.5 .
H42 C33 H43 109.5 .
Si3 C34 H44 109.5 .
Si3 C34 H45 109.5 .
H44 C34 H45 109.5 .
Si3 C34 H46 109.5 .
H44 C34 H46 109.5 .
H45 C34 H46 109.5 .
C36 C35 C38 108.8(4) .
C36 C35 C37 109.1(4) .
C38 C35 C37 107.9(4) .
C36 C35 Si3 111.6(3) .
C38 C35 Si3 110.5(3) .
C37 C35 Si3 108.8(3) .
C35 C36 H47 109.5 .
C35 C36 H48 109.5 .
H47 C36 H48 109.5 .
C35 C36 H49 109.5 .
H47 C36 H49 109.5 .
H48 C36 H49 109.5 .
C35 C37 H50 109.5 .
C35 C37 H51 109.5 .
H50 C37 H51 109.5 .
C35 C37 H52 109.5 .
H50 C37 H52 109.5 .
H51 C37 H52 109.5 .
C35 C38 H53 109.5 .
C35 C38 H54 109.5 .
H53 C38 H54 109.5 .
C35 C38 H55 109.5 .
H53 C38 H55 109.5 .
H54 C38 H55 109.5 .
C44 C39 C40 118.4(4) .
C44 C39 C6 122.9(4) .
C40 C39 C6 118.7(4) .
C39 C40 C41 121.2(5) .
C39 C40 H56 119.4 .
C41 C40 H56 119.4 .
C42 C41 C40 119.7(5) .
C42 C41 H57 120.2 .
C40 C41 H57 120.2 .
C43 C42 C41 119.4(5) .
C43 C42 H58 120.3 .
C41 C42 H58 120.3 .
C42 C43 C44 121.1(6) .
C42 C43 H59 119.4 .
C44 C43 H59 119.4 .
C39 C44 C43 120.1(5) .
C39 C44 H60 119.9 .
C43 C44 H60 119.9 .
C50 C45 C46 117.4(4) .
C50 C45 C7 122.8(4) .
C46 C45 C7 119.8(4) .
C47 C46 C45 121.7(5) .
C47 C46 H61 119.1 .
C45 C46 H61 119.1 .
C46 C47 C48 120.3(5) .
C46 C47 H62 119.8 .
C48 C47 H62 119.8 .
C49 C48 C47 119.1(4) .
C49 C48 H63 120.5 .
C47 C48 H63 120.5 .
C48 C49 C50 120.5(4) .
C48 C49 H64 119.7 .
C50 C49 H64 119.7 .
C45 C50 C49 121.0(4) .
C45 C50 H65 119.5 .
C49 C50 H65 119.5 .
C51 Si4 C8 107.6(2) .
C51 Si4 C52 106.6(2) .
C8 Si4 C52 117.5(2) .
C51 Si4 C53 106.2(2) .
C8 Si4 C53 110.93(19) .
C52 Si4 C53 107.4(2) .
Si4 C51 H66 109.5 .
Si4 C51 H67 109.5 .
H66 C51 H67 109.5 .
Si4 C51 H68 109.5 .
H66 C51 H68 109.5 .
H67 C51 H68 109.5 .
Si4 C52 H69 109.5 .
Si4 C52 H70 109.5 .
H69 C52 H70 109.5 .
Si4 C52 H71 109.5 .
H69 C52 H71 109.5 .
H70 C52 H71 109.5 .
C56 C53 C54 108.3(4) .
C56 C53 C55 107.9(4) .
C54 C53 C55 108.2(4) .
C56 C53 Si4 111.0(3) .
C54 C53 Si4 112.4(3) .
C55 C53 Si4 108.9(3) .
C53 C54 H72 109.5 .
C53 C54 H73 109.5 .
H72 C54 H73 109.5 .
C53 C54 H74 109.5 .
H72 C54 H74 109.5 .
H73 C54 H74 109.5 .
C53 C55 H75 109.5 .
C53 C55 H76 109.5 .
H75 C55 H76 109.5 .
C53 C55 H77 109.5 .
H75 C55 H77 109.5 .
H76 C55 H77 109.5 .
C53 C56 H78 109.5 .
C53 C56 H79 109.5 .
H78 C56 H79 109.5 .
C53 C56 H80 109.5 .
H78 C56 H80 109.5 .
H79 C56 H80 109.5 .
O1 Li1 C2 112.7(4) .
O1 Li1 C1 117.8(4) .
C2 Li1 C1 34.80(18) .
O1 Li1 C3 127.5(4) .
C2 Li1 C3 37.74(19) .
C1 Li1 C3 65.1(2) .
O1 Li1 C4 153.8(4) .
C2 Li1 C4 63.2(2) .
C1 Li1 C4 74.7(3) .
C3 Li1 C4 33.46(18) .
O1 Li1 Pb1 155.3(4) .
C2 Li1 Pb1 71.7(2) .
C1 Li1 Pb1 51.35(19) .
C3 Li1 Pb1 71.6(2) .
C4 Li1 Pb1 50.64(18) .
O1 Li1 Pb2 101.0(3) .
C2 Li1 Pb2 128.8(3) .
C1 Li1 Pb2 95.6(3) .
C3 Li1 Pb2 131.6(3) .
C4 Li1 Pb2 100.4(3) .
Pb1 Li1 Pb2 62.57(15) .
O2 Li2 C6 111.4(4) .
O2 Li2 C5 119.4(4) .
C6 Li2 C5 35.27(19) .
O2 Li2 C7 122.9(4) .
C6 Li2 C7 38.00(19) .
C5 Li2 C7 66.3(3) .
O2 Li2 C8 148.1(4) .
C6 Li2 C8 64.1(2) .
C5 Li2 C8 76.5(3) .
C7 Li2 C8 34.07(18) .
O2 Li2 Pb2 160.2(4) .
C6 Li2 Pb2 72.0(2) .
C5 Li2 Pb2 51.91(19) .
C7 Li2 Pb2 72.5(2) .
C8 Li2 Pb2 51.59(18) .
O2 Li2 Pb1 106.1(3) .
C6 Li2 Pb1 128.0(3) .
C5 Li2 Pb1 94.7(3) .
C7 Li2 Pb1 130.8(3) .
C8 Li2 Pb1 99.3(3) .
Pb2 Li2 Pb1 61.07(14) .
C57 O1 C60 108.7(3) .
C57 O1 Li1 130.3(4) .
C60 O1 Li1 120.9(4) .
O1 C57 C58 105.7(4) .
O1 C57 H81 110.6 .
C58 C57 H81 110.6 .
O1 C57 H82 110.6 .
C58 C57 H82 110.6 .
H81 C57 H82 108.7 .
C57 C58 C59 101.5(4) .
C57 C58 H83 111.5 .
C59 C58 H83 111.5 .
C57 C58 H84 111.5 .
C59 C58 H84 111.5 .
H83 C58 H84 109.3 .
C60 C59 C58 103.9(4) .
C60 C59 H85 111.0 .
C58 C59 H85 111.0 .
C60 C59 H86 111.0 .
C58 C59 H86 111.0 .
H85 C59 H86 109.0 .
O1 C60 C59 105.7(4) .
O1 C60 H87 110.6 .
C59 C60 H87 110.6 .
O1 C60 H88 110.6 .
C59 C60 H88 110.6 .
H87 C60 H88 108.7 .
C64 O2 C61 108.7(4) .
C64 O2 Li2 130.9(4) .
C61 O2 Li2 120.4(4) .
O2 C61 C62 106.6(5) .
O2 C61 H89 110.4 .
C62 C61 H89 110.4 .
O2 C61 H90 110.4 .
C62 C61 H90 110.4 .
H89 C61 H90 108.6 .
C63 C62 C61 102.3(7) .
C63 C62 C65 36.5(19) .
C61 C62 C65 105.2(11) .
C63 C62 H91 111.3 .
C61 C62 H91 111.3 .
C65 C62 H91 76.7 .
C63 C62 H92 111.3 .
C61 C62 H92 111.3 .
C65 C62 H92 136.8 .
H91 C62 H92 109.2 .
C63 C62 H93 78.4 .
C61 C62 H93 110.7 .
C65 C62 H93 110.7 .
H91 C62 H93 133.2 .
H92 C62 H93 34.3 .
C63 C62 H94 140.1 .
C61 C62 H94 110.7 .
C65 C62 H94 110.7 .
H91 C62 H94 35.6 .
H92 C62 H94 77.2 .
H93 C62 H94 108.8 .
C62 C63 C64 102.6(8) .
C62 C63 H95 111.2 .
C64 C63 H95 111.2 .
C62 C63 H96 111.2 .
C64 C63 H96 111.2 .
H95 C63 H96 109.2 .
C65 C64 O2 108.2(13) .
C65 C64 C63 37(2) .
O2 C64 C63 103.7(7) .
C65 C64 H97 75.2 .
O2 C64 H97 111.0 .
C63 C64 H97 111.0 .
C65 C64 H98 135.2 .
O2 C64 H98 111.0 .
C63 C64 H98 111.0 .
H97 C64 H98 109.0 .
C65 C64 H99 110.1 .
O2 C64 H99 110.1 .
C63 C64 H99 77.7 .
H97 C64 H99 134.1 .
H98 C64 H99 35.2 .
C65 C64 H100 110.1 .
O2 C64 H100 110.1 .
C63 C64 H100 140.4 .
H97 C64 H100 37.0 .
H98 C64 H100 75.6 .
H99 C64 H100 108.4 .
C64 C65 C62 105.5(19) .
C64 C65 H101 110.6 .
C62 C65 H101 110.6 .
C64 C65 H102 110.6 .
C62 C65 H102 110.6 .
H101 C65 H102 108.8 .
C66 C66 C67 113.9(6) 2_566
C66 C66 H103 108.8 2_566
C67 C66 H103 108.8 .
C66 C66 H104 108.8 2_566
C67 C66 H104 108.8 .
H103 C66 H104 107.7 .
C66 C67 C68 112.2(5) .
C66 C67 H105 109.2 .
C68 C67 H105 109.2 .
C66 C67 H106 109.2 .
C68 C67 H106 109.2 .
H105 C67 H106 107.9 .
C67 C68 H107 109.5 .
C67 C68 H108 109.5 .
H107 C68 H108 109.5 .
C67 C68 H109 109.5 .
H107 C68 H109 109.5 .
H108 C68 H109 109.5 .
C70 C69 H110 109.5 .
C70 C69 H111 109.5 .
H110 C69 H111 109.5 .
C70 C69 H112 109.5 .
H110 C69 H112 109.5 .
H111 C69 H112 109.5 .
C69 C70 C71 115.0(9) .
C69 C70 H113 108.5 .
C71 C70 H113 108.5 .
C69 C70 H114 108.5 .
C71 C70 H114 108.5 .
H113 C70 H114 107.5 .
C71 C71 C70 117.6(11) 2_665
C71 C71 H115 107.9 2_665
C70 C71 H115 107.9 .
C71 C71 H116 107.9 2_665
C70 C71 H116 107.9 .
H115 C71 H116 107.2 .

loop_
_geom_bond_atom_site_label_1
_geom_bond_atom_site_label_2
_geom_bond_distance
_geom_bond_site_symmetry_2
Pb1 C1 2.318(4) .
Pb1 C4 2.322(4) .
Pb1 Li1 2.897(8) .
Pb1 Pb2 3.2056(3) .
Pb1 Li2 3.389(8) .
C1 C2 1.375(6) .
C1 Si1 1.870(4) .
C1 Li1 2.314(9) .
C2 C3 1.489(6) .
C2 C15 1.511(6) .
C2 Li1 2.281(9) .
C3 C4 1.378(6) .
C3 C21 1.507(6) .
C3 Li1 2.322(9) .
C4 Si2 1.858(5) .
C4 Li1 2.448(9) .
Pb2 C5 2.308(5) .
Pb2 C8 2.316(4) .
Pb2 Li2 2.854(8) .
Pb2 Li1 3.249(8) .
C5 C6 1.387(6) .
C5 Si3 1.865(4) .
C5 Li2 2.290(8) .
C6 C7 1.495(6) .
C6 C39 1.517(6) .
C6 Li2 2.288(8) .
C7 C8 1.372(6) .
C7 C45 1.500(6) .
C7 Li2 2.303(9) .
C8 Si4 1.874(4) .
C8 Li2 2.374(9) .
Si1 C9 1.868(5) .
Si1 C10 1.884(5) .
Si1 C11 1.913(5) .
C9 H1 0.9600 .
C9 H2 0.9600 .
C9 H3 0.9600 .
C10 H4 0.9600 .
C10 H5 0.9600 .
C10 H6 0.9600 .
C11 C13 1.530(6) .
C11 C14 1.538(7) .
C11 C12 1.551(7) .
C12 H7 0.9600 .
C12 H8 0.9600 .
C12 H9 0.9600 .
C13 H10 0.9600 .
C13 H11 0.9600 .
C13 H12 0.9600 .
C14 H13 0.9600 .
C14 H14 0.9600 .
C14 H15 0.9600 .
C15 C16 1.380(7) .
C15 C20 1.404(6) .
C16 C17 1.383(7) .
C16 H16 0.9300 .
C17 C18 1.369(8) .
C17 H17 0.9300 .
C18 C19 1.378(8) .
C18 H18 0.9300 .
C19 C20 1.386(7) .
C19 H19 0.9300 .
C20 H20 0.9300 .
C21 C22 1.384(6) .
C21 C26 1.392(6) .
C22 C23 1.388(6) .
C22 H21 0.9300 .
C23 C24 1.373(7) .
C23 H22 0.9300 .
C24 C25 1.386(7) .
C24 H23 0.9300 .
C25 C26 1.396(7) .
C25 H24 0.9300 .
C26 H25 0.9300 .
Si2 C27 1.870(5) .
Si2 C28 1.884(5) .
Si2 C29 1.926(5) .
C27 H26 0.9600 .
C27 H27 0.9600 .
C27 H28 0.9600 .
C28 H29 0.9600 .
C28 H30 0.9600 .
C28 H31 0.9600 .
C29 C30 1.521(7) .
C29 C32 1.536(8) .
C29 C31 1.541(7) .
C30 H32 0.9600 .
C30 H33 0.9600 .
C30 H34 0.9600 .
C31 H35 0.9600 .
C31 H36 0.9600 .
C31 H37 0.9600 .
C32 H38 0.9600 .
C32 H39 0.9600 .
C32 H40 0.9600 .
Si3 C33 1.866(5) .
Si3 C34 1.890(5) .
Si3 C35 1.921(5) .
C33 H41 0.9600 .
C33 H42 0.9600 .
C33 H43 0.9600 .
C34 H44 0.9600 .
C34 H45 0.9600 .
C34 H46 0.9600 .
C35 C36 1.529(7) .
C35 C38 1.533(7) .
C35 C37 1.536(6) .
C36 H47 0.9600 .
C36 H48 0.9600 .
C36 H49 0.9600 .
C37 H50 0.9600 .
C37 H51 0.9600 .
C37 H52 0.9600 .
C38 H53 0.9600 .
C38 H54 0.9600 .
C38 H55 0.9600 .
C39 C44 1.371(7) .
C39 C40 1.393(6) .
C40 C41 1.389(7) .
C40 H56 0.9300 .
C41 C42 1.373(8) .
C41 H57 0.9300 .
C42 C43 1.370(9) .
C42 H58 0.9300 .
C43 C44 1.394(7) .
C43 H59 0.9300 .
C44 H60 0.9300 .
C45 C50 1.387(6) .
C45 C46 1.394(6) .
C46 C47 1.373(7) .
C46 H61 0.9300 .
C47 C48 1.381(7) .
C47 H62 0.9300 .
C48 C49 1.378(7) .
C48 H63 0.9300 .
C49 C50 1.389(7) .
C49 H64 0.9300 .
C50 H65 0.9300 .
Si4 C51 1.871(5) .
Si4 C52 1.876(5) .
Si4 C53 1.910(5) .
C51 H66 0.9600 .
C51 H67 0.9600 .
C51 H68 0.9600 .
C52 H69 0.9600 .
C52 H70 0.9600 .
C52 H71 0.9600 .
C53 C56 1.530(7) .
C53 C54 1.540(7) .
C53 C55 1.543(7) .
C54 H72 0.9600 .
C54 H73 0.9600 .
C54 H74 0.9600 .
C55 H75 0.9600 .
C55 H76 0.9600 .
C55 H77 0.9600 .
C56 H78 0.9600 .
C56 H79 0.9600 .
C56 H80 0.9600 .
Li1 O1 1.963(8) .
Li2 O2 1.914(8) .
O1 C57 1.448(5) .
O1 C60 1.461(5) .
C57 C58 1.504(7) .
C57 H81 0.9700 .
C57 H82 0.9700 .
C58 C59 1.511(7) .
C58 H83 0.9700 .
C58 H84 0.9700 .
C59 C60 1.503(7) .
C59 H85 0.9700 .
C59 H86 0.9700 .
C60 H87 0.9700 .
C60 H88 0.9700 .
O2 C64 1.436(6) .
O2 C61 1.444(7) .
C61 C62 1.481(8) .
C61 H89 0.9700 .
C61 H90 0.9700 .
C62 C63 1.478(14) .
C62 C65 1.52(3) .
C62 H91 0.9700 .
C62 H92 0.9700 .
C62 H93 0.9700 .
C62 H94 0.9700 .
C63 C64 1.509(14) .
C63 H95 0.9700 .
C63 H96 0.9700 .
C64 C65 1.41(3) .
C64 H97 0.9700 .
C64 H98 0.9700 .
C64 H99 0.9700 .
C64 H100 0.9700 .
C65 H101 0.9700 .
C65 H102 0.9700 .
C66 C66 1.489(13) 2_566
C66 C67 1.504(9) .
C66 H103 0.9700 .
C66 H104 0.9700 .
C67 C68 1.514(9) .
C67 H105 0.9700 .
C67 H106 0.9700 .
C68 H107 0.9600 .
C68 H108 0.9600 .
C68 H109 0.9600 .
C69 C70 1.475(12) .
C69 H110 0.9600 .
C69 H111 0.9600 .
C69 H112 0.9600 .
C70 C71 1.526(12) .
C70 H113 0.9700 .
C70 H114 0.9700 .
C71 C71 1.436(16) 2_665
C71 H115 0.9700 .
C71 H116 0.9700 .
